data_7712347
loop_
_publ_author_name
'Shahid, Nida'
'Singh, Rahul Kumar'
'Srivastava, Navdeep'
'Singh, Amrendra Kumar'

_publ_section_title
;
 Base-free synthesis of benchtop stable Ru(III)-NHC complexes from
 RuCl3&#x00B7;3H2O and their use as precursors for Ru(II)-NHC complexes
;
_journal_name_full 'Dalton Transactions'
_journal_paper_doi 10.1039/D3DT00243H
_journal_year 2023
_chemical_formula_moiety 'C11 H12 Cl3 N4 Ru, 0.75[CH3CN]'
_chemical_formula_sum 'C12.5 H14.25 Cl3 N4.75 Ru'
_chemical_formula_weight 438.46
_space_group_crystal_system monoclinic
_space_group_IT_number 14
_space_group_name_Hall '-P 2yn'
_space_group_name_H-M_alt 'P 1 21/n 1'
_atom_sites_solution_hydrogens geom
_audit_creation_date 2023-02-11
_audit_creation_method
;
Olex2 1.5
(compiled 2022.04.07 svn.rca3783a0 for OlexSys, GUI svn.r6498)
;
_audit_update_record
;
2023-02-11 deposited with the CCDC.	2023-02-22 downloaded from the CCDC.
;
_cell_angle_alpha 90
_cell_angle_beta 104.622(7)
_cell_angle_gamma 90
_cell_formula_units_Z 4
_cell_length_a 8.1527(5)
_cell_length_b 17.7460(14)
_cell_length_c 12.1658(7)
_cell_measurement_reflns_used 8613
_cell_measurement_temperature 293(2)
_cell_measurement_theta_max 27.0750
_cell_measurement_theta_min 2.0680
_cell_volume 1703.1(2)
_computing_cell_refinement 'CrysAlisPro 1.171.41.93a (Rigaku OD, 2020)'
_computing_data_collection 'CrysAlisPro 1.171.41.93a (Rigaku OD, 2020)'
_computing_data_reduction 'CrysAlisPro 1.171.41.93a (Rigaku OD, 2020)'
_computing_molecular_graphics 'Olex2 1.5 (Dolomanov et al., 2009)'
_computing_publication_material 'Olex2 1.5 (Dolomanov et al., 2009)'
_computing_structure_refinement 'SHELXL 2018/3 (Sheldrick, 2015)'
_computing_structure_solution 'SHELXT 2018/2 (Sheldrick, 2018)'
_diffrn_ambient_temperature 293(2)
_diffrn_detector 'Hybrid Pixel Array Detector'
_diffrn_detector_area_resol_mean 10.0000
_diffrn_detector_type HyPix3000
_diffrn_measured_fraction_theta_full 0.999
_diffrn_measured_fraction_theta_max 0.999
_diffrn_measurement_details
;
List of Runs (angles in degrees, time in seconds):

  # Type    Start    End  Width  t~exp~   \w     \q     \k     \f   Frames
#--------------------------------------------------------------------------
  1  \w      9.00  77.00   0.50   21.79    --   10.55  37.00 -30.00  136
  2  \w     61.00  87.00   0.50   21.79    --   10.55   6.00  76.00   52
  3  \w     18.00  44.00   0.50   21.79    --  -11.09  37.00  60.00   52
  4  \w     12.00  67.00   0.50   21.79    --  -11.09   6.00  76.00  110
  5  \w    -17.00  23.00   0.50   21.79    --  -11.09 -99.00 -30.00   80
  6  \w     12.00  61.00   0.50   21.79    --   10.55-125.00 -60.00   98
  7  \w     21.00  61.00   0.50   21.79    --   10.55-125.00 -90.00   80
  8  \w     16.00  50.00   0.50   21.79    --   10.55-125.00-180.00   68
  9  \w    -10.00  20.00   0.50   21.79    --  -11.09 -99.00-180.00   60
 10  \w    -17.00  16.00   0.50   21.79    --  -11.09 -99.00-150.00   66
 11  \w    -23.00   2.00   0.50   21.79    --   10.55 -19.00 -90.00   50
 12  \w    -48.00   5.00   0.50   21.79    --  -11.09  -6.00 -99.00  106
 13  \w    -49.00 -24.00   0.50   21.79    --   10.55 -19.00 -90.00   50
 14  \w    -49.00  20.00   0.50   21.79    --   10.55 -37.00-150.00  138
 15  \w     13.00  53.00   0.50   21.79    --   10.55-125.00 -30.00   80
 16  \w     12.00  58.00   0.50   21.79    --   10.55-125.00  30.00   92
 17  \w    -25.00  14.00   0.50   21.79    --  -11.09  37.00  60.00   78
 18  \w    -63.00 -24.00   0.50   21.79    --   10.55  -6.00 -99.00   78
 19  \w    -62.00   3.00   0.50   21.79    --   10.55 -19.00 150.00  130
 20  \w    -87.00 -60.00   0.50   21.79    --  -11.09  -6.00 -99.00   54
;
_diffrn_measurement_device 'four-circle diffractometer'
_diffrn_measurement_device_type 'XtaLAB Synergy, Dualflex, HyPix3000'
_diffrn_measurement_method '\w scans'
_diffrn_orient_matrix_type 'CrysAlisPro convention (1999,Acta A55,543-557)'
_diffrn_orient_matrix_UB_11 -0.0505090000
_diffrn_orient_matrix_UB_12 0.0187938000
_diffrn_orient_matrix_UB_13 0.0311084000
_diffrn_orient_matrix_UB_21 0.0742415000
_diffrn_orient_matrix_UB_22 0.0107414000
_diffrn_orient_matrix_UB_23 0.0415589000
_diffrn_orient_matrix_UB_31 0.0046421000
_diffrn_orient_matrix_UB_32 0.0336093000
_diffrn_orient_matrix_UB_33 -0.0305932000
_diffrn_radiation_monochromator mirror
_diffrn_radiation_probe x-ray
_diffrn_radiation_type 'Mo K\a'
_diffrn_radiation_wavelength 0.71073
_diffrn_reflns_av_R_equivalents 0.0867
_diffrn_reflns_av_unetI/netI 0.0829
_diffrn_reflns_Laue_measured_fraction_full 0.999
_diffrn_reflns_Laue_measured_fraction_max 0.999
_diffrn_reflns_limit_h_max 10
_diffrn_reflns_limit_h_min -10
_diffrn_reflns_limit_k_max 21
_diffrn_reflns_limit_k_min -21
_diffrn_reflns_limit_l_max 14
_diffrn_reflns_limit_l_min -14
_diffrn_reflns_number 22271
_diffrn_reflns_point_group_measured_fraction_full 0.999
_diffrn_reflns_point_group_measured_fraction_max 0.999
_diffrn_reflns_theta_full 25.242
_diffrn_reflns_theta_max 26.010
_diffrn_reflns_theta_min 2.076
_diffrn_source 'micro-focus sealed X-ray tube'
_diffrn_source_type 'PhotonJet (Mo) X-ray Source'
_exptl_absorpt_coefficient_mu 1.390
_exptl_absorpt_correction_T_max 1.00000
_exptl_absorpt_correction_T_min 0.43343
_exptl_absorpt_correction_type multi-scan
_exptl_absorpt_process_details
;
CrysAlisPro 1.171.41.93a (Rigaku Oxford Diffraction, 2020)
Empirical absorption correction using spherical harmonics,
implemented in SCALE3 ABSPACK scaling algorithm.
;
_exptl_crystal_colour orange
_exptl_crystal_colour_primary orange
_exptl_crystal_density_diffrn 1.710
_exptl_crystal_description irregular
_exptl_crystal_F_000 870
_exptl_crystal_size_max 0.29
_exptl_crystal_size_mid 0.22
_exptl_crystal_size_min 0.16
_refine_diff_density_max 0.537
_refine_diff_density_min -0.557
_refine_diff_density_rms 0.124
_refine_ls_extinction_method none
_refine_ls_goodness_of_fit_ref 1.049
_refine_ls_hydrogen_treatment constr
_refine_ls_matrix_type full
_refine_ls_number_parameters 174
_refine_ls_number_reflns 3327
_refine_ls_number_restraints 0
_refine_ls_restrained_S_all 1.049
_refine_ls_R_factor_all 0.0988
_refine_ls_R_factor_gt 0.0555
_refine_ls_shift/su_max 0.000
_refine_ls_shift/su_mean 0.000
_refine_ls_structure_factor_coef Fsqd
_refine_ls_weighting_details 'w=1/[\s^2^(Fo^2^)+(0.0748P)^2^+0.8725P] where P=(Fo^2^+2Fc^2^)/3'
_refine_ls_weighting_scheme calc
_refine_ls_wR_factor_gt 0.1346
_refine_ls_wR_factor_ref 0.1509
_reflns_Friedel_coverage 0.000
_reflns_number_gt 2130
_reflns_number_total 3327
_reflns_threshold_expression 'I > 2\s(I)'
_cod_data_source_file d3dt00243h2.cif
_cod_data_source_block aks-nsh-1a12-1a
_cod_original_formula_sum 'C12.50 H14.25 Cl3 N4.75 Ru'
_cod_database_code 7712347
_shelx_shelxl_version_number 2018/3
_chemical_oxdiff_formula 'C4 H4 N4 Cl3 Ru '
_shelx_space_group_comment
;
The symmetry employed for this shelxl refinement is uniquely defined
by the following loop, which should always be used as a source of
symmetry information in preference to the above space-group names.
They are only intended as comments.
;
_shelx_estimated_absorpt_t_max 0.808
_shelx_estimated_absorpt_t_min 0.689
_olex2_refinement_description
;
1. Fixed Uiso
 At 1.2 times of:
  All C(H) groups
 At 1.5 times of:
  All C(H,H,H) groups
2.a Aromatic/amide H refined with riding coordinates:
 C3(H3), C8(H8), C2(H2), C7(H7), C5(H5), C6(H6)
2.b Idealised Me refined as rotating group:
 C9(H9A,H9B,H9C), C11(H11A,H11B,H11C)
;
_smtbx_masks_void_probe_radius 1.2
_smtbx_masks_void_truncation_radius 1.2
_olex2_submission_special_instructions 'No special instructions were received'
_oxdiff_exptl_absorpt_empirical_details
;
Empirical correction (ABSPACK) includes:
- Absorption correction using spherical harmonics
- Frame scaling
;
_oxdiff_exptl_absorpt_empirical_full_max 2.954
_oxdiff_exptl_absorpt_empirical_full_min 0.538

loop_
_space_group_symop_operation_xyz
'x, y, z'
'-x+1/2, y+1/2, -z+1/2'
'-x, -y, -z'
'x-1/2, -y-1/2, z-1/2'

loop_
_atom_site_label
_atom_site_type_symbol
_atom_site_fract_x
_atom_site_fract_y
_atom_site_fract_z
_atom_site_U_iso_or_equiv
_atom_site_adp_type
_atom_site_occupancy
_atom_site_site_symmetry_order
_atom_site_calc_flag
_atom_site_refinement_flags_posn
_atom_site_refinement_flags_adp
_atom_site_refinement_flags_occupancy
_atom_site_disorder_assembly
_atom_site_disorder_group
Ru1 Ru 0.20872(6) 0.33311(3) 0.34386(4) 0.0379(2) Uani 1 1 d . . . . .
Cl3 Cl -0.0687(2) 0.27941(11) 0.25660(14) 0.0491(5) Uani 1 1 d . . . . .
Cl1 Cl 0.1056(2) 0.45539(10) 0.29779(15) 0.0537(5) Uani 1 1 d . . . . .
Cl2 Cl 0.3175(2) 0.21299(11) 0.39040(15) 0.0556(5) Uani 1 1 d . . . . .
N4 N 0.1417(7) 0.3415(3) 0.4942(4) 0.0448(15) Uani 1 1 d . . . . .
N1 N 0.2902(6) 0.3286(3) 0.1984(4) 0.0370(13) Uani 1 1 d . . . . .
N2 N 0.5301(6) 0.3766(3) 0.3144(4) 0.0393(13) Uani 1 1 d . . . . .
N3 N 0.5524(7) 0.4007(3) 0.4898(4) 0.0474(15) Uani 1 1 d . . . . .
C1 C 0.4450(7) 0.3733(4) 0.3965(5) 0.0366(15) Uani 1 1 d . . . . .
C4 C 0.4490(8) 0.3513(4) 0.2064(5) 0.0425(17) Uani 1 1 d . . . . .
C3 C 0.6915(8) 0.4065(4) 0.3572(6) 0.0463(18) Uani 1 1 d . . . . .
H3 H 0.773639 0.415006 0.317669 0.056 Uiso 1 1 calc R U . . .
C8 C 0.2017(9) 0.3007(4) 0.0974(5) 0.0467(17) Uani 1 1 d . . . . .
H8 H 0.091127 0.284325 0.090053 0.056 Uiso 1 1 calc R U . . .
C2 C 0.7035(8) 0.4202(4) 0.4659(6) 0.0512(19) Uani 1 1 d . . . . .
H2 H 0.798075 0.439682 0.517553 0.061 Uiso 1 1 calc R U . . .
C7 C 0.2703(9) 0.2958(5) 0.0048(6) 0.057(2) Uani 1 1 d . . . . .
H7 H 0.205217 0.277942 -0.064406 0.068 Uiso 1 1 calc R U . . .
C5 C 0.5265(9) 0.3471(4) 0.1183(6) 0.0518(19) Uani 1 1 d . . . . .
H5 H 0.637251 0.363577 0.126778 0.062 Uiso 1 1 calc R U . . .
C10 C 0.1135(9) 0.3462(4) 0.5805(6) 0.0493(19) Uani 1 1 d . . . . .
C6 C 0.4318(10) 0.3171(4) 0.0153(6) 0.056(2) Uani 1 1 d . . . . .
H6 H 0.480518 0.311825 -0.045685 0.067 Uiso 1 1 calc R U . . .
C9 C 0.5245(9) 0.4049(4) 0.6043(6) 0.057(2) Uani 1 1 d . . . . .
H9A H 0.422510 0.432608 0.601595 0.086 Uiso 1 1 calc R U . . .
H9B H 0.618838 0.429826 0.654345 0.086 Uiso 1 1 calc R U . . .
H9C H 0.514006 0.354848 0.631875 0.086 Uiso 1 1 calc R U . . .
C11 C 0.0846(11) 0.3542(5) 0.6927(6) 0.067(2) Uani 1 1 d . . . . .
H11A H 0.053627 0.405300 0.703567 0.100 Uiso 1 1 calc R U . . .
H11B H 0.186356 0.341476 0.749039 0.100 Uiso 1 1 calc R U . . .
H11C H -0.005209 0.321026 0.699746 0.100 Uiso 1 1 calc R U . . .

loop_
_atom_site_aniso_label
_atom_site_aniso_U_11
_atom_site_aniso_U_22
_atom_site_aniso_U_33
_atom_site_aniso_U_23
_atom_site_aniso_U_13
_atom_site_aniso_U_12
Ru1 0.0322(3) 0.0517(4) 0.0297(3) -0.0033(2) 0.0078(2) -0.0009(3)
Cl3 0.0358(9) 0.0657(14) 0.0440(9) -0.0066(8) 0.0071(7) -0.0048(8)
Cl1 0.0534(10) 0.0477(12) 0.0619(11) -0.0010(9) 0.0185(9) 0.0018(9)
Cl2 0.0503(10) 0.0615(14) 0.0539(11) 0.0084(9) 0.0111(8) 0.0075(9)
N4 0.040(3) 0.061(4) 0.032(3) 0.005(3) 0.006(2) -0.006(3)
N1 0.033(3) 0.049(4) 0.029(2) -0.003(2) 0.007(2) 0.004(3)
N2 0.027(3) 0.053(4) 0.037(3) -0.002(3) 0.008(2) -0.001(3)
N3 0.045(3) 0.057(4) 0.035(3) -0.006(3) 0.000(3) 0.004(3)
C1 0.031(3) 0.039(4) 0.040(4) -0.007(3) 0.010(3) -0.003(3)
C4 0.037(4) 0.060(5) 0.032(3) -0.002(3) 0.012(3) -0.005(3)
C3 0.030(4) 0.050(5) 0.059(4) -0.004(4) 0.011(3) -0.003(3)
C8 0.046(4) 0.055(5) 0.037(4) -0.005(3) 0.007(3) -0.008(4)
C2 0.032(4) 0.055(5) 0.068(5) -0.010(4) 0.016(3) 0.001(3)
C7 0.054(5) 0.083(6) 0.032(4) -0.005(4) 0.009(3) -0.001(4)
C5 0.047(4) 0.070(6) 0.043(4) 0.003(3) 0.020(3) -0.005(4)
C10 0.051(4) 0.059(6) 0.040(4) 0.005(3) 0.015(3) 0.005(4)
C6 0.063(5) 0.070(6) 0.038(4) -0.008(4) 0.020(4) 0.003(4)
C9 0.062(5) 0.063(6) 0.049(4) -0.010(4) 0.019(4) -0.019(4)
C11 0.095(6) 0.078(6) 0.032(4) 0.014(4) 0.026(4) 0.026(5)

loop_
_atom_type_symbol
_atom_type_description
_atom_type_scat_dispersion_real
_atom_type_scat_dispersion_imag
_atom_type_scat_source
C C 0.0033 0.0016 'International Tables Vol C Tables 4.2.6.8 and 6.1.1.4'
Cl Cl 0.1484 0.1585 'International Tables Vol C Tables 4.2.6.8 and 6.1.1.4'
H H 0.0000 0.0000 'International Tables Vol C Tables 4.2.6.8 and 6.1.1.4'
N N 0.0061 0.0033 'International Tables Vol C Tables 4.2.6.8 and 6.1.1.4'
Ru Ru -1.2594 0.8363 'International Tables Vol C Tables 4.2.6.8 and 6.1.1.4'

loop_
_exptl_crystal_face_index_h
_exptl_crystal_face_index_k
_exptl_crystal_face_index_l
_exptl_crystal_face_perp_dist
-1 0 0 0.1341
1 -2 -1 0.0768
-1 2 1 0.0962
1 -2 0 0.0760
-1 2 0 0.1149
-1 0 1 0.0933
0 1 -1 0.1517
1 1 0 0.1136
-1 -1 0 0.0822
0 -1 -2 0.1157
0 -1 1 0.1125
1 0 -1 0.0837
0 -2 -1 0.0869
0 2 1 0.1147
-1 0 1 0.0823
0 1 2 0.0978
1 -1 -1 0.0758
-1 1 1 0.0814
0 1 0 0.1436
0 -1 0 0.0888
1 0 0 0.1190
1 0 -1 0.0799

loop_
_geom_angle_atom_site_label_1
_geom_angle_atom_site_label_2
_geom_angle_atom_site_label_3
_geom_angle
_geom_angle_site_symmetry_1
_geom_angle_site_symmetry_3
_geom_angle_publ_flag
Cl1 Ru1 Cl3 91.18(6) . . ?
Cl2 Ru1 Cl3 90.15(7) . . ?
Cl2 Ru1 Cl1 178.63(7) . . ?
N4 Ru1 Cl3 89.42(15) . . ?
N4 Ru1 Cl1 89.21(16) . . ?
N4 Ru1 Cl2 91.16(16) . . ?
N4 Ru1 N1 176.2(2) . . ?
N1 Ru1 Cl3 94.39(14) . . ?
N1 Ru1 Cl1 90.24(15) . . ?
N1 Ru1 Cl2 89.30(15) . . ?
C1 Ru1 Cl3 172.35(18) . . ?
C1 Ru1 Cl1 90.26(19) . . ?
C1 Ru1 Cl2 88.38(19) . . ?
C1 Ru1 N4 98.1(2) . . ?
C1 Ru1 N1 78.1(2) . . ?
C10 N4 Ru1 176.3(6) . . ?
C4 N1 Ru1 116.5(4) . . ?
C4 N1 C8 117.5(6) . . ?
C8 N1 Ru1 125.9(4) . . ?
C1 N2 C4 118.3(5) . . ?
C1 N2 C3 110.7(5) . . ?
C4 N2 C3 131.1(5) . . ?
C1 N3 C2 109.9(6) . . ?
C1 N3 C9 126.7(6) . . ?
C2 N3 C9 123.2(6) . . ?
N2 C1 Ru1 114.3(4) . . ?
N3 C1 Ru1 140.5(5) . . ?
N3 C1 N2 105.2(5) . . ?
N1 C4 N2 112.8(5) . . ?
N1 C4 C5 123.6(6) . . ?
C5 C4 N2 123.5(6) . . ?
N2 C3 H3 127.2 . . ?
C2 C3 N2 105.5(6) . . ?
C2 C3 H3 127.2 . . ?
N1 C8 H8 119.0 . . ?
N1 C8 C7 122.1(6) . . ?
C7 C8 H8 119.0 . . ?
N3 C2 H2 125.7 . . ?
C3 C2 N3 108.7(6) . . ?
C3 C2 H2 125.7 . . ?
C8 C7 H7 120.2 . . ?
C6 C7 C8 119.6(7) . . ?
C6 C7 H7 120.2 . . ?
C4 C5 H5 121.3 . . ?
C4 C5 C6 117.4(7) . . ?
C6 C5 H5 121.3 . . ?
N4 C10 C11 177.3(8) . . ?
C7 C6 C5 119.8(7) . . ?
C7 C6 H6 120.1 . . ?
C5 C6 H6 120.1 . . ?
N3 C9 H9A 109.5 . . ?
N3 C9 H9B 109.5 . . ?
N3 C9 H9C 109.5 . . ?
H9A C9 H9B 109.5 . . ?
H9A C9 H9C 109.5 . . ?
H9B C9 H9C 109.5 . . ?
C10 C11 H11A 109.5 . . ?
C10 C11 H11B 109.5 . . ?
C10 C11 H11C 109.5 . . ?
H11A C11 H11B 109.5 . . ?
H11A C11 H11C 109.5 . . ?
H11B C11 H11C 109.5 . . ?

loop_
_geom_bond_atom_site_label_1
_geom_bond_atom_site_label_2
_geom_bond_distance
_geom_bond_site_symmetry_2
_geom_bond_publ_flag
Ru1 Cl3 2.4372(17) . ?
Ru1 Cl1 2.3433(19) . ?
Ru1 Cl2 2.3234(19) . ?
Ru1 N4 2.043(6) . ?
Ru1 N1 2.043(5) . ?
Ru1 C1 2.002(6) . ?
N4 C10 1.133(8) . ?
N1 C4 1.335(8) . ?
N1 C8 1.352(8) . ?
N2 C1 1.354(7) . ?
N2 C4 1.388(7) . ?
N2 C3 1.392(8) . ?
N3 C1 1.339(7) . ?
N3 C2 1.379(8) . ?
N3 C9 1.469(8) . ?
C4 C5 1.377(9) . ?
C3 H3 0.9300 . ?
C3 C2 1.324(9) . ?
C8 H8 0.9300 . ?
C8 C7 1.382(9) . ?
C2 H2 0.9300 . ?
C7 H7 0.9300 . ?
C7 C6 1.344(10) . ?
C5 H5 0.9300 . ?
C5 C6 1.401(9) . ?
C10 C11 1.449(9) . ?
C6 H6 0.9300 . ?
C9 H9A 0.9600 . ?
C9 H9B 0.9600 . ?
C9 H9C 0.9600 . ?
C11 H11A 0.9600 . ?
C11 H11B 0.9600 . ?
C11 H11C 0.9600 . ?

loop_
_geom_torsion_atom_site_label_1
_geom_torsion_atom_site_label_2
_geom_torsion_atom_site_label_3
_geom_torsion_atom_site_label_4
_geom_torsion
_geom_torsion_site_symmetry_1
_geom_torsion_site_symmetry_2
_geom_torsion_site_symmetry_3
_geom_torsion_site_symmetry_4
_geom_torsion_publ_flag
Ru1 N1 C4 N2 -1.9(7) . . . . ?
Ru1 N1 C4 C5 175.6(6) . . . . ?
Ru1 N1 C8 C7 -176.1(5) . . . . ?
N1 C4 C5 C6 -0.2(11) . . . . ?
N1 C8 C7 C6 2.1(11) . . . . ?
N2 C4 C5 C6 177.1(6) . . . . ?
N2 C3 C2 N3 -1.1(8) . . . . ?
C1 N2 C4 N1 2.1(9) . . . . ?
C1 N2 C4 C5 -175.5(6) . . . . ?
C1 N2 C3 C2 0.8(8) . . . . ?
C1 N3 C2 C3 1.0(8) . . . . ?
C4 N1 C8 C7 -0.4(10) . . . . ?
C4 N2 C1 Ru1 -1.3(8) . . . . ?
C4 N2 C1 N3 179.8(5) . . . . ?
C4 N2 C3 C2 -179.1(7) . . . . ?
C4 C5 C6 C7 2.0(11) . . . . ?
C3 N2 C1 Ru1 178.8(4) . . . . ?
C3 N2 C1 N3 -0.2(7) . . . . ?
C3 N2 C4 N1 -178.0(6) . . . . ?
C3 N2 C4 C5 4.5(12) . . . . ?
C8 N1 C4 N2 -178.1(6) . . . . ?
C8 N1 C4 C5 -0.5(10) . . . . ?
C8 C7 C6 C5 -2.9(12) . . . . ?
C2 N3 C1 Ru1 -179.0(6) . . . . ?
C2 N3 C1 N2 -0.5(7) . . . . ?
C9 N3 C1 Ru1 5.5(12) . . . . ?
C9 N3 C1 N2 -176.0(6) . . . . ?
C9 N3 C2 C3 176.7(6) . . . . ?

loop_
_exptl_oxdiff_crystal_face_indexfrac_h
_exptl_oxdiff_crystal_face_indexfrac_k
_exptl_oxdiff_crystal_face_indexfrac_l
_exptl_oxdiff_crystal_face_x
_exptl_oxdiff_crystal_face_y
_exptl_oxdiff_crystal_face_z
-0.5738 -0.1499 -0.3305 0.0159 -0.0579 0.0024
0.5921 -2.0224 -0.5839 -0.0861 -0.0020 -0.0474
-0.5921 2.0224 0.5839 0.0861 0.0020 0.0474
1.1658 -1.8725 -0.2534 -0.1020 0.0559 -0.0498
-1.1658 1.8725 0.2534 0.1020 -0.0559 0.0498
-1.4029 0.2664 1.0562 0.1087 -0.0574 -0.0299
-0.4552 0.6531 -0.7319 0.0125 -0.0572 0.0422
0.6923 0.9530 -0.0709 -0.0193 0.0587 0.0374
-0.6923 -0.9530 0.0709 0.0193 -0.0587 -0.0374
0.2554 -0.5662 -1.7171 -0.0770 -0.0585 0.0347
0.4552 -0.6531 0.7319 -0.0125 0.0572 -0.0422
1.4029 -0.2664 -1.0562 -0.1087 0.0574 0.0299
0.0183 -2.1723 -0.9143 -0.0702 -0.0600 -0.0450
-0.0183 2.1723 0.9143 0.0702 0.0600 0.0450
-0.8292 0.4163 1.3867 0.0928 0.0005 -0.0323
-0.2554 0.5662 1.7171 0.0770 0.0585 -0.0347
0.7106 -1.2194 -0.9853 -0.0895 -0.0013 -0.0075
-0.7106 1.2194 0.9853 0.0895 0.0013 0.0075
0.1185 0.8030 -0.4014 -0.0034 0.0007 0.0398
-0.1185 -0.8030 0.4014 0.0034 -0.0007 -0.0398
0.5738 0.1499 0.3305 -0.0159 0.0579 -0.0024
0.8292 -0.4163 -1.3867 -0.0928 -0.0005 0.0323

loop_
_smtbx_masks_void_nr
_smtbx_masks_void_average_x
_smtbx_masks_void_average_y
_smtbx_masks_void_average_z
_smtbx_masks_void_volume
_smtbx_masks_void_count_electrons
_smtbx_masks_void_content
1 -0.304 0.000 0.500 169.6 32.7 '1.5 CH3CN'
2 -0.590 0.500 0.000 169.6 32.7 '1.5 CH3CN'
